data_4121068
loop_
_publ_author_name
'Xiao-Ping Zhou'
'Yuan Wu'
'Dan Li'

_publ_section_title
;
 Polyhedral Metal-Imidazolate Cages: Control of Self-Assembly and Cage to
 Cage Transformation
;
_journal_name_full 'Journal of the American Chemical Society'
_journal_page_first 16062
_journal_page_last 16065
_journal_paper_doi 10.1021/ja4092984
_journal_volume 135
_journal_year 2013
_chemical_formula_sum 'C144 H132 Br16 N36 Ni8'
_chemical_formula_weight 4115.10
_chemical_name_systematic
; 
 ? 
;
_space_group_IT_number 15
_symmetry_cell_setting monoclinic
_symmetry_space_group_name_Hall '-C 2yc'
_symmetry_space_group_name_H-M 'C 1 2/c 1'
_atom_sites_solution_hydrogens geom
_atom_sites_solution_primary direct
_atom_sites_solution_secondary difmap
_audit_creation_method SHELXL-97
_cell_angle_alpha 90.00
_cell_angle_beta 119.849(4)
_cell_angle_gamma 90.00
_cell_formula_units_Z 4
_cell_length_a 36.4995(10)
_cell_length_b 19.4684(3)
_cell_length_c 29.9799(14)
_cell_measurement_temperature 293(2)
_cell_volume 18477.2(13)
_computing_cell_refinement
;       
CrysAlisPro, Agilent Technologies,
Version 1.171.35.11 (release 29-9-2012 CrysAlis171 .NET)
(compiled SEP 29 21:02:00 2011)
;
_computing_data_collection
;       
CrysAlisPro, Agilent Technologies,
Version 1.171.35.11 (release 29-9-2012 CrysAlis171 .NET)
(compiled SEP 29 21:02:00 2011)
;
_computing_data_reduction
;       
CrysAlisPro, Agilent Technologies,
Version 1.171.35.11 (release 29-9-2012 CrysAlis171 .NET)
(compiled SEP 29 21:02:00 2011)
;
_computing_molecular_graphics Olex-2
_computing_publication_material Olex-2
_computing_structure_refinement 'SHELXL-97 (Sheldrick, 1997)'
_computing_structure_solution 'SHELXS-97 (Sheldrick, 1990)'
_diffrn_ambient_temperature 293(2)
_diffrn_detector_area_resol_mean 10.4098
_diffrn_measured_fraction_theta_full 0.996
_diffrn_measured_fraction_theta_max 0.996
_diffrn_measurement_device_type 'Xcalibur, Atlas, Gemini'
_diffrn_measurement_method '\w scans'
_diffrn_radiation_monochromator graphite
_diffrn_radiation_source 'fine-focus sealed tube'
_diffrn_radiation_type CuK\a
_diffrn_radiation_wavelength 1.54178
_diffrn_reflns_av_R_equivalents 0.0226
_diffrn_reflns_av_sigmaI/netI 0.0248
_diffrn_reflns_limit_h_max 43
_diffrn_reflns_limit_h_min -43
_diffrn_reflns_limit_k_max 19
_diffrn_reflns_limit_k_min -23
_diffrn_reflns_limit_l_max 29
_diffrn_reflns_limit_l_min -36
_diffrn_reflns_number 33735
_diffrn_reflns_theta_full 68.00
_diffrn_reflns_theta_max 68.00
_diffrn_reflns_theta_min 3.15
_exptl_absorpt_coefficient_mu 5.329
_exptl_absorpt_correction_T_max 0.396
_exptl_absorpt_correction_T_min 0.344
_exptl_absorpt_correction_type multi-scan
_exptl_absorpt_process_details
;
CrysAlisPro, Agilent Technologies,
Version 1.171.35.11 (release 29-9-2011 CrysAlis171 .NET)
(compiled Sep 29 21:02:00 2011)
empirical absorption correction using spherical harmonics,
 implemented in SCALE3 ABSPACK scaling algorithm.
;
_exptl_crystal_colour purple
_exptl_crystal_density_diffrn 1.479
_exptl_crystal_description block-like
_exptl_crystal_F_000 8128
_exptl_crystal_size_max 0.2
_exptl_crystal_size_mid 0.2
_exptl_crystal_size_min 0.2
_platon_squeeze_details
;
;
_refine_diff_density_max 2.764
_refine_diff_density_min -3.354
_refine_diff_density_rms 0.182
_refine_ls_extinction_method none
_refine_ls_goodness_of_fit_ref 1.035
_refine_ls_hydrogen_treatment mixed
_refine_ls_matrix_type full
_refine_ls_number_parameters 925
_refine_ls_number_reflns 16751
_refine_ls_number_restraints 0
_refine_ls_restrained_S_all 1.035
_refine_ls_R_factor_all 0.0885
_refine_ls_R_factor_gt 0.0823
_refine_ls_shift/su_max 0.002
_refine_ls_shift/su_mean 0.000
_refine_ls_structure_factor_coef Fsqd
_refine_ls_weighting_details 'calc w=1/[\s^2^(Fo^2^)+(0.1599P)^2^+226.8831P] where P=(Fo^2^+2Fc^2^)/3'
_refine_ls_weighting_scheme calc
_refine_ls_wR_factor_gt 0.2474
_refine_ls_wR_factor_ref 0.2545
_reflns_number_gt 14722
_reflns_number_total 16751
_reflns_threshold_expression >2sigma(I)
_cod_data_source_file ja4092984_si_002_4.cif
_cod_data_source_block 3
_cod_original_cell_volume 18477.2(10)
_cod_database_code 4121068

loop_
_symmetry_equiv_pos_as_xyz
'x, y, z'
'-x, y, -z+1/2'
'x+1/2, y+1/2, z'
'-x+1/2, y+1/2, -z+1/2'
'-x, -y, -z'
'x, -y, z-1/2'
'-x+1/2, -y+1/2, -z'
'x+1/2, -y+1/2, z-1/2'

loop_
_atom_site_label
_atom_site_type_symbol
_atom_site_fract_x
_atom_site_fract_y
_atom_site_fract_z
_atom_site_U_iso_or_equiv
_atom_site_adp_type
_atom_site_occupancy
_atom_site_symmetry_multiplicity
_atom_site_calc_flag
_atom_site_refinement_flags
Ni1 Ni 0.89437(3) 0.87027(5) 0.09242(3) 0.0210(2) Uani 1 1 d .
Ni2 Ni 1.08717(3) 0.86944(5) 0.19157(4) 0.0223(2) Uani 1 1 d .
Ni3 Ni 1.08968(3) 0.55509(5) 0.19442(4) 0.0255(2) Uani 1 1 d .
Ni4 Ni 1.10273(3) 0.55476(5) 0.40534(4) 0.0257(2) Uani 1 1 d .
Br1 Br 0.80487(3) 0.61839(5) -0.11911(3) 0.0570(3) Uani 1 1 d .
Br2 Br 0.77265(2) 1.00874(5) 0.20879(3) 0.0499(2) Uani 1 1 d .
Br3 Br 1.03465(3) 1.13385(4) 0.07389(3) 0.0461(2) Uani 1 1 d .
Br4 Br 1.12403(4) 0.93626(7) 0.16189(5) 0.0823(4) Uani 1 1 d .
Br5 Br 0.93022(4) 0.29966(5) 0.03587(4) 0.0635(3) Uani 1 1 d .
Br6 Br 1.27667(5) 0.45108(8) 0.43720(6) 0.1170(7) Uani 1 1 d .
Br7 Br 1.16323(4) 0.79877(5) 0.06151(5) 0.0763(3) Uani 1 1 d .
Br8 Br 1.15045(4) 0.48582(7) 0.47692(5) 0.0795(3) Uani 1 1 d .
C43 C 1.0427(2) 0.4500(4) 0.0750(2) 0.0369(15) Uani 1 1 d .
C39 C 1.08540(17) 0.7179(3) 0.2014(2) 0.0240(11) Uani 1 1 d .
H39 H 1.0925 0.7226 0.2356 0.029 Uiso 1 1 calc R
C61 C 1.08756(18) 0.5603(3) 0.2992(2) 0.0239(11) Uani 1 1 d .
H61 H 1.0592 0.5506 0.2870 0.029 Uiso 1 1 calc R
C25 C 0.99468(16) 0.8549(3) 0.1479(2) 0.0208(10) Uani 1 1 d .
H25 H 0.9971 0.8079 0.1444 0.025 Uiso 1 1 calc R
C26 C 1.01174(18) 0.9612(3) 0.1682(2) 0.0237(11) Uani 1 1 d .
N9 N 0.89671(15) 0.9791(3) 0.09796(19) 0.0266(10) Uani 1 1 d .
C49 C 0.99040(19) 0.5693(3) 0.1454(2) 0.0257(12) Uani 1 1 d .
H49 H 0.9871 0.6153 0.1358 0.031 Uiso 1 1 calc R
C40 C 1.07078(19) 0.6728(3) 0.1289(2) 0.0263(12) Uani 1 1 d .
C13 C 0.89953(17) 0.7067(3) 0.1057(2) 0.0239(11) Uani 1 1 d .
H13 H 0.8963 0.7023 0.1344 0.029 Uiso 1 1 calc R
C28 C 0.96855(18) 0.9545(3) 0.1439(2) 0.0226(11) Uani 1 1 d .
C1 C 0.91344(17) 0.8673(3) 0.2091(2) 0.0221(11) Uani 1 1 d .
H1 H 0.9422 0.8768 0.2264 0.027 Uiso 1 1 calc R
C4 C 0.85050(17) 0.8479(3) 0.1487(2) 0.0237(11) Uani 1 1 d .
C2 C 0.85028(18) 0.8439(3) 0.1949(2) 0.0258(12) Uani 1 1 d .
C14 C 0.90815(17) 0.6800(3) 0.0413(2) 0.0250(11) Uani 1 1 d .
C37 C 1.06769(19) 0.7438(3) 0.1224(2) 0.0260(12) Uani 1 1 d .
C27 C 1.0388(2) 1.0241(3) 0.1892(3) 0.0356(14) Uani 1 1 d .
H27A H 1.0568 1.0194 0.2257 0.053 Uiso 1 1 calc R
H27B H 1.0211 1.0638 0.1820 0.053 Uiso 1 1 calc R
H27C H 1.0559 1.0294 0.1733 0.053 Uiso 1 1 calc R
C50 C 0.9756(2) 0.4649(3) 0.1567(2) 0.0323(14) Uani 1 1 d .
C16 C 0.90536(17) 0.7501(3) 0.0441(2) 0.0225(11) Uani 1 1 d .
C6 C 0.79388(18) 0.8613(4) 0.0074(2) 0.0302(13) Uani 1 1 d .
H6A H 0.7960 0.9039 -0.0080 0.036 Uiso 1 1 calc R
H6B H 0.7667 0.8608 0.0059 0.036 Uiso 1 1 calc R
C42 C 1.0780(2) 0.4986(3) 0.0866(3) 0.0362(15) Uani 1 1 d .
H42A H 1.1047 0.4741 0.1046 0.043 Uiso 1 1 calc R
H42B H 1.0750 0.5158 0.0546 0.043 Uiso 1 1 calc R
C36 C 0.8625(2) 1.0240(4) 0.1635(3) 0.0392(15) Uani 1 1 d .
H36 H 0.8917 1.0274 0.1799 0.047 Uiso 1 1 calc R
C22 C 0.9897(2) 1.0687(3) 0.0473(3) 0.0334(14) Uani 1 1 d .
C21 C 0.9999(2) 0.9998(3) 0.0550(2) 0.0299(13) Uani 1 1 d .
H21 H 1.0279 0.9854 0.0729 0.036 Uiso 1 1 calc R
C41 C 1.06952(19) 0.6166(3) 0.0976(2) 0.0294(13) Uani 1 1 d .
H41 H 1.0623 0.6233 0.0635 0.035 Uiso 1 1 calc R
C5 C 0.81752(18) 0.8472(3) 0.0958(2) 0.0272(12) Uani 1 1 d .
H5 H 0.7897 0.8382 0.0871 0.033 Uiso 1 1 calc R
C62 C 1.15393(19) 0.5835(4) 0.3517(2) 0.0310(13) Uani 1 1 d .
C17 C 0.90206(17) 0.8057(3) 0.0104(2) 0.0257(12) Uani 1 1 d .
H17 H 0.9053 0.7976 -0.0180 0.031 Uiso 1 1 calc R
C64 C 1.14614(19) 0.5808(4) 0.3019(2) 0.0321(13) Uani 1 1 d .
C15 C 0.9146(2) 0.6377(4) 0.0043(3) 0.0359(14) Uani 1 1 d .
H15A H 0.9428 0.6194 0.0212 0.054 Uiso 1 1 calc R
H15B H 0.9106 0.6659 -0.0241 0.054 Uiso 1 1 calc R
H15C H 0.8946 0.6006 -0.0082 0.054 Uiso 1 1 calc R
C23 C 0.9486(2) 1.0917(3) 0.0197(3) 0.0388(15) Uani 1 1 d .
H23 H 0.9426 1.1384 0.0146 0.047 Uiso 1 1 calc R
C20 C 0.96694(19) 0.9525(3) 0.0351(2) 0.0259(12) Uani 1 1 d .
H20 H 0.9730 0.9059 0.0404 0.031 Uiso 1 1 calc R
C3 C 0.8156(2) 0.8277(4) 0.2052(3) 0.0363(15) Uani 1 1 d .
H3A H 0.7893 0.8276 0.1734 0.054 Uiso 1 1 calc R
H3B H 0.8148 0.8617 0.2278 0.054 Uiso 1 1 calc R
H3C H 0.8204 0.7832 0.2210 0.054 Uiso 1 1 calc R
C31 C 0.8390(2) 1.0231(3) 0.1103(3) 0.0344(14) Uani 1 1 d .
C34 C 0.7990(2) 1.0148(4) 0.1677(3) 0.0396(16) Uani 1 1 d .
C65 C 1.1735(2) 0.5804(4) 0.2799(3) 0.0360(15) Uani 1 1 d .
H65 H 1.2022 0.5899 0.2997 0.043 Uiso 1 1 calc R
C38 C 1.0561(2) 0.7856(3) 0.0756(2) 0.0359(14) Uani 1 1 d .
H38A H 1.0327 0.8148 0.0686 0.054 Uiso 1 1 calc R
H38B H 1.0484 0.7556 0.0469 0.054 Uiso 1 1 calc R
H38C H 1.0798 0.8132 0.0812 0.054 Uiso 1 1 calc R
C12 C 0.79225(19) 0.8130(4) -0.0714(2) 0.0328(13) Uani 1 1 d .
H12 H 0.7881 0.8575 -0.0844 0.039 Uiso 1 1 calc R
C10 C 0.8012(2) 0.6926(4) -0.0797(3) 0.0376(15) Uani 1 1 d .
C35 C 0.8421(2) 1.0196(4) 0.1931(3) 0.0423(16) Uani 1 1 d .
H35 H 0.8576 1.0200 0.2289 0.051 Uiso 1 1 calc R
C72 C 1.1736(2) 0.6053(4) 0.1240(3) 0.0385(15) Uani 1 1 d .
H72 H 1.1749 0.5601 0.1150 0.046 Uiso 1 1 calc R
C30 C 0.8613(2) 1.0276(4) 0.0789(3) 0.0362(14) Uani 1 1 d .
H30A H 0.8413 1.0176 0.0432 0.043 Uiso 1 1 calc R
H30B H 0.8717 1.0740 0.0808 0.043 Uiso 1 1 calc R
C19 C 0.92502(19) 0.9740(3) 0.0074(2) 0.0284(12) Uani 1 1 d .
C11 C 0.7945(2) 0.7581(4) -0.1002(3) 0.0383(15) Uani 1 1 d .
H11 H 0.7914 0.7655 -0.1326 0.046 Uiso 1 1 calc R
C66 C 1.1839(2) 0.5619(4) 0.2093(3) 0.0411(17) Uani 1 1 d .
H66A H 1.1795 0.5180 0.1920 0.049 Uiso 1 1 calc R
H66B H 1.2131 0.5637 0.2368 0.049 Uiso 1 1 calc R
C48 C 1.0012(2) 0.4739(3) 0.0563(2) 0.0343(14) Uani 1 1 d .
H48 H 0.9960 0.5207 0.0508 0.041 Uiso 1 1 calc R
C52 C 1.0187(2) 0.4720(3) 0.1760(2) 0.0293(13) Uani 1 1 d .
C44 C 1.0493(3) 0.3793(4) 0.0821(3) 0.0382(16) Uani 1 1 d .
H44 H 1.0765 0.3620 0.0949 0.046 Uiso 1 1 calc R
C9 C 0.8047(2) 0.6793(4) -0.0330(3) 0.0390(15) Uani 1 1 d .
H9 H 0.8085 0.6347 -0.0204 0.047 Uiso 1 1 calc R
C47 C 0.9680(2) 0.4301(4) 0.0458(2) 0.0397(16) Uani 1 1 d .
H47 H 0.9410 0.4472 0.0347 0.048 Uiso 1 1 calc R
C32 C 0.7955(2) 1.0185(4) 0.0868(3) 0.0406(16) Uani 1 1 d .
H32 H 0.7796 1.0181 0.0511 0.049 Uiso 1 1 calc R
C7 C 0.79620(17) 0.8011(3) -0.0233(2) 0.0297(13) Uani 1 1 d .
C53 C 1.0534(3) 0.4242(3) 0.1950(2) 0.0401(17) Uani 1 1 d .
H53 H 1.0496 0.3786 0.2011 0.048 Uiso 1 1 calc R
C46 C 0.9760(3) 0.3606(4) 0.0524(3) 0.0472(18) Uani 1 1 d .
C51 C 0.9505(3) 0.4053(4) 0.1554(3) 0.0454(18) Uani 1 1 d .
H51A H 0.9341 0.4170 0.1713 0.068 Uiso 1 1 calc R
H51B H 0.9690 0.3678 0.1737 0.068 Uiso 1 1 calc R
H51C H 0.9319 0.3920 0.1203 0.068 Uiso 1 1 calc R
C24 C 0.9163(2) 1.0429(4) -0.0003(3) 0.0372(15) Uani 1 1 d .
H24 H 0.8884 1.0574 -0.0192 0.045 Uiso 1 1 calc R
C8 C 0.80229(18) 0.7347(4) -0.0045(2) 0.0329(13) Uani 1 1 d .
H8 H 0.8048 0.7266 0.0275 0.039 Uiso 1 1 calc R
C18 C 0.88935(19) 0.9211(3) -0.0155(2) 0.0299(13) Uani 1 1 d .
H18A H 0.8627 0.9443 -0.0262 0.036 Uiso 1 1 calc R
H18B H 0.8881 0.9010 -0.0458 0.036 Uiso 1 1 calc R
C45 C 1.0162(3) 0.3344(4) 0.0706(3) 0.0465(19) Uani 1 1 d .
H45 H 1.0210 0.2874 0.0750 0.056 Uiso 1 1 calc R
C63 C 1.1934(2) 0.5980(5) 0.4005(3) 0.049(2) Uani 1 1 d .
H63A H 1.1958 0.5666 0.4265 0.074 Uiso 1 1 calc R
H63B H 1.1927 0.6442 0.4111 0.074 Uiso 1 1 calc R
H63C H 1.2171 0.5924 0.3954 0.074 Uiso 1 1 calc R
C69 C 1.1694(3) 0.7400(4) 0.1512(4) 0.0500(19) Uani 1 1 d .
H69 H 1.1674 0.7851 0.1600 0.060 Uiso 1 1 calc R
C70 C 1.1676(2) 0.7251(4) 0.1053(3) 0.0466(18) Uani 1 1 d .
C33 C 0.7753(2) 1.0147(5) 0.1152(3) 0.0467(18) Uani 1 1 d .
H33 H 0.7460 1.0122 0.0990 0.056 Uiso 1 1 calc R
C68 C 1.1740(2) 0.6868(4) 0.1840(3) 0.0459(17) Uani 1 1 d .
H68 H 1.1757 0.6966 0.2153 0.055 Uiso 1 1 calc R
C54 C 1.1239(3) 0.3956(4) 0.2197(3) 0.0479(19) Uani 1 1 d .
H54A H 1.1331 0.3953 0.1944 0.057 Uiso 1 1 calc R
H54B H 1.1130 0.3502 0.2199 0.057 Uiso 1 1 calc R
C67 C 1.1763(2) 0.6193(4) 0.1712(3) 0.0367(15) Uani 1 1 d .
C71 C 1.1690(2) 0.6575(4) 0.0904(3) 0.0452(17) Uani 1 1 d .
H71 H 1.1668 0.6480 0.0588 0.054 Uiso 1 1 calc R
C58 C 1.2306(3) 0.4315(5) 0.3700(4) 0.072(3) Uani 1 1 d .
C59 C 1.2380(3) 0.4244(5) 0.3296(5) 0.073(3) Uani 1 1 d .
H59 H 1.2652 0.4279 0.3346 0.087 Uiso 1 1 calc R
C57 C 1.1908(3) 0.4296(5) 0.3636(4) 0.067(3) Uani 1 1 d .
H57 H 1.1865 0.4364 0.3914 0.080 Uiso 1 1 calc R
C55 C 1.1626(3) 0.4093(4) 0.2730(3) 0.0510(19) Uani 1 1 d .
C56 C 1.1566(3) 0.4171(5) 0.3143(3) 0.061(2) Uani 1 1 d .
H56 H 1.1294 0.4141 0.3095 0.073 Uiso 1 1 calc R
C60 C 1.2035(3) 0.4118(5) 0.2805(4) 0.067(3) Uani 1 1 d .
H60 H 1.2080 0.4051 0.2529 0.080 Uiso 1 1 calc R
N1 N 0.89057(14) 0.8624(2) 0.15847(18) 0.0218(9) Uani 1 1 d .
N2 N 0.89079(14) 0.8570(2) 0.23367(18) 0.0230(9) Uani 1 1 d .
N3 N 0.82718(15) 0.8592(3) 0.06086(19) 0.0255(10) Uani 1 1 d .
N4 N 0.90013(14) 0.7666(3) 0.08538(18) 0.0219(9) Uani 1 1 d .
N5 N 0.90402(15) 0.6518(3) 0.08050(18) 0.0251(10) Uani 1 1 d .
N6 N 0.89460(14) 0.8662(3) 0.02053(19) 0.0243(10) Uani 1 1 d .
N7 N 0.95807(14) 0.8863(2) 0.13143(17) 0.0197(9) Uani 1 1 d .
N8 N 1.02856(14) 0.8978(2) 0.17059(18) 0.0218(9) Uani 1 1 d .
C29 C 0.93444(19) 1.0025(3) 0.1248(2) 0.0264(12) Uani 1 1 d .
H29 H 0.9394 1.0492 0.1316 0.032 Uiso 1 1 calc R
N10 N 1.07746(15) 0.7723(3) 0.16877(18) 0.0240(10) Uani 1 1 d .
N11 N 1.08184(15) 0.6579(3) 0.17880(18) 0.0238(10) Uani 1 1 d .
N12 N 1.07865(17) 0.5562(3) 0.1180(2) 0.0295(11) Uani 1 1 d .
N13 N 1.02709(16) 0.5384(2) 0.16861(18) 0.0250(10) Uani 1 1 d .
N14 N 0.95742(17) 0.5279(2) 0.13674(19) 0.0265(10) Uani 1 1 d .
N15 N 1.0893(2) 0.4454(3) 0.2034(2) 0.0358(13) Uani 1 1 d .
N16 N 1.10426(15) 0.5666(3) 0.26927(18) 0.0255(10) Uani 1 1 d .
N17 N 1.11611(15) 0.5694(3) 0.34973(18) 0.0253(10) Uani 1 1 d .
N18 N 1.15634(17) 0.5661(3) 0.2315(2) 0.0345(12) Uani 1 1 d .

loop_
_atom_site_aniso_label
_atom_site_aniso_U_11
_atom_site_aniso_U_22
_atom_site_aniso_U_33
_atom_site_aniso_U_23
_atom_site_aniso_U_13
_atom_site_aniso_U_12
Ni1 0.0179(4) 0.0255(5) 0.0222(5) 0.0023(4) 0.0119(4) -0.0002(3)
Ni2 0.0198(5) 0.0275(5) 0.0237(5) 0.0032(4) 0.0139(4) 0.0008(4)
Ni3 0.0326(5) 0.0276(5) 0.0236(5) 0.0062(4) 0.0194(4) 0.0138(4)
Ni4 0.0321(5) 0.0276(5) 0.0222(5) 0.0044(4) 0.0171(4) 0.0086(4)
Br1 0.0586(5) 0.0521(5) 0.0489(5) -0.0140(4) 0.0180(4) 0.0066(4)
Br2 0.0374(4) 0.0687(5) 0.0543(5) -0.0169(4) 0.0309(4) 0.0033(3)
Br3 0.0648(5) 0.0276(4) 0.0562(5) -0.0008(3) 0.0379(4) -0.0112(3)
Br4 0.0824(8) 0.0927(9) 0.0847(8) 0.0030(6) 0.0513(7) -0.0187(6)
Br5 0.0891(7) 0.0475(5) 0.0622(6) -0.0221(4) 0.0439(5) -0.0138(5)
Br6 0.0819(8) 0.1046(10) 0.0890(9) -0.0463(8) -0.0145(7) 0.0469(8)
Br7 0.0919(8) 0.0446(5) 0.1092(9) 0.0217(5) 0.0628(7) -0.0038(5)
Br8 0.0917(8) 0.0726(7) 0.0670(7) 0.0189(5) 0.0340(6) 0.0185(6)
C43 0.062(4) 0.035(3) 0.025(3) -0.002(3) 0.030(3) 0.012(3)
C39 0.023(3) 0.031(3) 0.020(3) 0.004(2) 0.012(2) 0.007(2)
C61 0.025(3) 0.028(3) 0.024(3) 0.004(2) 0.015(2) 0.007(2)
C25 0.020(3) 0.021(3) 0.024(3) 0.003(2) 0.013(2) 0.000(2)
C26 0.025(3) 0.025(3) 0.024(3) 0.002(2) 0.014(2) -0.003(2)
N9 0.026(2) 0.030(3) 0.030(2) 0.006(2) 0.018(2) 0.008(2)
C49 0.037(3) 0.021(3) 0.026(3) 0.001(2) 0.021(3) 0.002(2)
C40 0.030(3) 0.028(3) 0.027(3) 0.004(2) 0.020(2) 0.010(2)
C13 0.023(3) 0.030(3) 0.023(3) -0.003(2) 0.015(2) -0.005(2)
C28 0.026(3) 0.022(3) 0.025(3) 0.005(2) 0.017(2) 0.002(2)
C1 0.020(2) 0.026(3) 0.023(3) 0.000(2) 0.012(2) -0.003(2)
C4 0.018(2) 0.027(3) 0.027(3) -0.001(2) 0.011(2) 0.001(2)
C2 0.021(3) 0.031(3) 0.028(3) -0.003(2) 0.013(2) -0.002(2)
C14 0.022(3) 0.032(3) 0.026(3) 0.001(2) 0.016(2) 0.001(2)
C37 0.030(3) 0.028(3) 0.025(3) 0.008(2) 0.018(2) 0.007(2)
C27 0.031(3) 0.030(3) 0.040(3) -0.003(3) 0.014(3) -0.004(3)
C50 0.056(4) 0.025(3) 0.026(3) -0.002(2) 0.028(3) 0.002(3)
C16 0.021(2) 0.027(3) 0.023(3) 0.001(2) 0.014(2) -0.004(2)
C6 0.022(3) 0.042(4) 0.026(3) 0.000(2) 0.011(2) 0.004(2)
C42 0.056(4) 0.035(3) 0.029(3) 0.002(3) 0.029(3) 0.018(3)
C36 0.025(3) 0.049(4) 0.046(4) 0.004(3) 0.020(3) 0.011(3)
C22 0.048(4) 0.026(3) 0.038(3) 0.001(3) 0.031(3) -0.007(3)
C21 0.038(3) 0.025(3) 0.035(3) 0.007(2) 0.025(3) 0.000(2)
C41 0.031(3) 0.039(3) 0.025(3) 0.006(2) 0.018(2) 0.013(3)
C5 0.020(3) 0.033(3) 0.032(3) 0.002(2) 0.015(2) 0.001(2)
C62 0.024(3) 0.042(4) 0.030(3) 0.000(3) 0.016(2) 0.012(3)
C17 0.018(2) 0.037(3) 0.025(3) 0.005(2) 0.013(2) 0.001(2)
C64 0.027(3) 0.044(4) 0.032(3) 0.006(3) 0.019(3) 0.013(3)
C15 0.049(4) 0.037(3) 0.032(3) 0.001(3) 0.028(3) 0.006(3)
C23 0.055(4) 0.026(3) 0.048(4) 0.012(3) 0.035(3) 0.009(3)
C20 0.031(3) 0.026(3) 0.029(3) 0.008(2) 0.021(3) 0.001(2)
C3 0.025(3) 0.058(4) 0.031(3) -0.001(3) 0.018(3) 0.001(3)
C31 0.034(3) 0.035(3) 0.039(3) 0.007(3) 0.021(3) 0.018(3)
C34 0.037(3) 0.046(4) 0.049(4) -0.005(3) 0.031(3) 0.009(3)
C65 0.025(3) 0.053(4) 0.037(3) 0.007(3) 0.021(3) 0.013(3)
C38 0.049(4) 0.035(3) 0.025(3) 0.010(3) 0.019(3) 0.010(3)
C12 0.028(3) 0.041(4) 0.031(3) 0.002(3) 0.015(3) 0.003(3)
C10 0.028(3) 0.044(4) 0.038(3) -0.012(3) 0.014(3) -0.004(3)
C35 0.041(4) 0.051(4) 0.040(4) 0.002(3) 0.025(3) 0.018(3)
C72 0.041(4) 0.042(4) 0.042(4) 0.006(3) 0.028(3) 0.009(3)
C30 0.034(3) 0.037(3) 0.041(4) 0.012(3) 0.021(3) 0.016(3)
C19 0.032(3) 0.033(3) 0.028(3) 0.011(2) 0.021(3) 0.004(2)
C11 0.034(3) 0.052(4) 0.028(3) -0.003(3) 0.015(3) 0.004(3)
C66 0.039(4) 0.062(5) 0.039(4) 0.013(3) 0.032(3) 0.024(3)
C48 0.053(4) 0.034(3) 0.023(3) 0.000(2) 0.024(3) 0.016(3)
C52 0.051(4) 0.021(3) 0.022(3) 0.002(2) 0.023(3) 0.009(3)
C44 0.061(4) 0.034(3) 0.029(3) 0.002(3) 0.029(3) 0.019(3)
C9 0.027(3) 0.038(4) 0.045(4) -0.004(3) 0.012(3) -0.005(3)
C47 0.052(4) 0.046(4) 0.026(3) -0.005(3) 0.022(3) 0.008(3)
C32 0.033(3) 0.045(4) 0.039(4) 0.001(3) 0.014(3) 0.013(3)
C7 0.014(2) 0.043(4) 0.031(3) -0.002(3) 0.010(2) 0.000(2)
C53 0.077(5) 0.019(3) 0.027(3) 0.002(2) 0.027(3) 0.015(3)
C46 0.073(5) 0.041(4) 0.032(3) -0.011(3) 0.030(4) 0.002(4)
C51 0.075(5) 0.027(3) 0.042(4) -0.004(3) 0.035(4) -0.015(3)
C24 0.040(3) 0.038(4) 0.041(4) 0.017(3) 0.025(3) 0.013(3)
C8 0.020(3) 0.044(4) 0.032(3) 0.001(3) 0.011(2) -0.006(3)
C18 0.027(3) 0.036(3) 0.026(3) 0.009(2) 0.013(2) 0.003(2)
C45 0.083(6) 0.025(3) 0.037(4) -0.005(3) 0.034(4) 0.013(3)
C63 0.026(3) 0.087(6) 0.036(4) -0.006(4) 0.016(3) 0.007(4)
C69 0.044(4) 0.036(4) 0.078(6) 0.002(4) 0.037(4) 0.004(3)
C70 0.043(4) 0.038(4) 0.065(5) 0.013(3) 0.031(4) 0.000(3)
C33 0.024(3) 0.066(5) 0.050(4) -0.006(4) 0.018(3) 0.005(3)
C68 0.041(4) 0.054(4) 0.053(4) -0.001(4) 0.032(4) 0.011(3)
C54 0.065(5) 0.036(4) 0.036(4) 0.004(3) 0.021(3) 0.033(4)
C67 0.031(3) 0.045(4) 0.043(4) 0.006(3) 0.024(3) 0.010(3)
C71 0.050(4) 0.048(4) 0.049(4) 0.007(3) 0.033(4) -0.001(3)
C58 0.061(6) 0.064(6) 0.056(5) -0.020(4) 0.002(4) 0.027(5)
C59 0.043(5) 0.057(5) 0.091(7) -0.022(5) 0.011(5) 0.011(4)
C57 0.067(6) 0.068(6) 0.048(5) -0.008(4) 0.017(4) 0.023(5)
C55 0.056(5) 0.041(4) 0.052(4) 0.000(3) 0.024(4) 0.017(4)
C56 0.065(5) 0.053(5) 0.048(5) 0.005(4) 0.016(4) 0.025(4)
C60 0.056(5) 0.057(5) 0.076(6) -0.001(5) 0.023(5) 0.025(4)
N1 0.019(2) 0.025(2) 0.024(2) 0.0021(18) 0.0138(19) 0.0007(17)
N2 0.017(2) 0.025(2) 0.027(2) -0.0001(19) 0.0116(19) 0.0012(18)
N3 0.018(2) 0.034(3) 0.024(2) 0.000(2) 0.0105(19) 0.0005(19)
N4 0.017(2) 0.028(2) 0.024(2) 0.0008(19) 0.0135(18) -0.0026(18)
N5 0.024(2) 0.031(3) 0.024(2) -0.0038(19) 0.015(2) -0.0040(19)
N6 0.020(2) 0.028(2) 0.027(2) 0.0062(19) 0.0127(19) 0.0001(18)
N7 0.021(2) 0.018(2) 0.022(2) 0.0012(17) 0.0129(18) -0.0019(17)
N8 0.021(2) 0.021(2) 0.026(2) 0.0043(18) 0.0145(19) 0.0008(18)
C29 0.031(3) 0.024(3) 0.029(3) 0.004(2) 0.019(3) 0.005(2)
N10 0.025(2) 0.026(2) 0.024(2) 0.0072(19) 0.015(2) 0.0064(19)
N11 0.025(2) 0.029(3) 0.023(2) 0.0047(19) 0.0164(19) 0.0089(19)
N12 0.042(3) 0.029(3) 0.029(3) 0.005(2) 0.026(2) 0.012(2)
N13 0.037(3) 0.021(2) 0.023(2) 0.0028(18) 0.019(2) 0.008(2)
N14 0.041(3) 0.020(2) 0.028(2) -0.0012(19) 0.024(2) -0.004(2)
N15 0.056(4) 0.029(3) 0.029(3) 0.004(2) 0.026(3) 0.017(3)
N16 0.026(2) 0.032(3) 0.023(2) 0.0051(19) 0.016(2) 0.012(2)
N17 0.024(2) 0.032(3) 0.024(2) 0.0026(19) 0.015(2) 0.0101(19)
N18 0.028(3) 0.051(3) 0.033(3) 0.013(2) 0.022(2) 0.021(2)

loop_
_atom_type_symbol
_atom_type_description
_atom_type_scat_dispersion_real
_atom_type_scat_dispersion_imag
_atom_type_scat_source
C C 0.0181 0.0091 'International Tables Vol C Tables 4.2.6.8 and 6.1.1.4'
H H 0.0000 0.0000 'International Tables Vol C Tables 4.2.6.8 and 6.1.1.4'
N N 0.0311 0.0180 'International Tables Vol C Tables 4.2.6.8 and 6.1.1.4'
Ni Ni -3.0029 0.5091 'International Tables Vol C Tables 4.2.6.8 and 6.1.1.4'
Br Br -0.6763 1.2805 'International Tables Vol C Tables 4.2.6.8 and 6.1.1.4'

loop_
_geom_angle_atom_site_label_1
_geom_angle_atom_site_label_2
_geom_angle_atom_site_label_3
_geom_angle
_geom_angle_site_symmetry_1
_geom_angle_site_symmetry_3
N7 Ni1 N4 93.66(18) . .
N7 Ni1 N1 93.62(18) . .
N4 Ni1 N1 94.90(19) . .
N7 Ni1 N9 79.19(18) . .
N4 Ni1 N9 170.99(18) . .
N1 Ni1 N9 91.04(19) . .
N7 Ni1 N3 171.76(19) . .
N4 Ni1 N3 90.53(19) . .
N1 Ni1 N3 78.94(18) . .
N9 Ni1 N3 97.26(19) . .
N7 Ni1 N6 90.48(18) . .
N4 Ni1 N6 79.03(18) . .
N1 Ni1 N6 172.90(19) . .
N9 Ni1 N6 95.43(19) . .
N3 Ni1 N6 97.29(18) . .
N10 Ni2 N2 100.1(2) . 2_755
N10 Ni2 N8 100.2(2) . .
N2 Ni2 N8 99.15(19) 2_755 .
N10 Ni2 Br4 115.89(14) . .
N2 Ni2 Br4 120.69(14) 2_755 .
N8 Ni2 Br4 117.23(14) . .
N13 Ni3 N11 93.79(19) . .
N13 Ni3 N16 93.69(19) . .
N11 Ni3 N16 94.26(19) . .
N13 Ni3 N12 91.0(2) . .
N11 Ni3 N12 79.19(19) . .
N16 Ni3 N12 172.2(2) . .
N13 Ni3 N18 171.7(2) . .
N11 Ni3 N18 90.8(2) . .
N16 Ni3 N18 79.1(2) . .
N12 Ni3 N18 96.7(2) . .
N13 Ni3 N15 79.3(2) . .
N11 Ni3 N15 172.5(2) . .
N16 Ni3 N15 89.2(2) . .
N12 Ni3 N15 97.8(2) . .
N18 Ni3 N15 96.4(2) . .
N17 Ni4 N5 98.8(2) . 2_755
N17 Ni4 N14 99.3(2) . 2_755
N5 Ni4 N14 99.9(2) 2_755 2_755
N17 Ni4 Br8 117.54(14) . .
N5 Ni4 Br8 117.14(15) 2_755 .
N14 Ni4 Br8 120.28(15) 2_755 .
C44 C43 C48 117.3(7) . .
C44 C43 C42 121.6(7) . .
C48 C43 C42 121.2(6) . .
N11 C39 N10 112.7(5) . .
N11 C39 H39 123.7 . .
N10 C39 H39 123.7 . .
N16 C61 N17 112.9(5) . .
N16 C61 H61 123.5 . .
N17 C61 H61 123.5 . .
N7 C25 N8 113.6(5) . .
N7 C25 H25 123.2 . .
N8 C25 H25 123.2 . .
N8 C26 C28 108.0(5) . .
N8 C26 C27 122.1(5) . .
C28 C26 C27 129.9(6) . .
C29 N9 C30 118.5(6) . .
C29 N9 Ni1 113.1(4) . .
C30 N9 Ni1 128.2(4) . .
N13 C49 N14 113.8(5) . .
N13 C49 H49 123.1 . .
N14 C49 H49 123.1 . .
N11 C40 C37 108.7(5) . .
N11 C40 C41 116.8(5) . .
C37 C40 C41 134.0(5) . .
N4 C13 N5 113.8(5) . .
N4 C13 H13 123.1 . .
N5 C13 H13 123.1 . .
C26 C28 N7 109.0(5) . .
C26 C28 C29 133.7(6) . .
N7 C28 C29 116.8(5) . .
N1 C1 N2 113.7(5) . .
N1 C1 H1 123.1 . .
N2 C1 H1 123.1 . .
N1 C4 C2 109.5(5) . .
N1 C4 C5 117.2(5) . .
C2 C4 C5 133.0(5) . .
N2 C2 C4 107.2(5) . .
N2 C2 C3 122.3(5) . .
C4 C2 C3 130.5(5) . .
N5 C14 C16 107.6(5) . .
N5 C14 C15 122.9(6) . .
C16 C14 C15 129.6(5) . .
N10 C37 C40 107.3(5) . .
N10 C37 C38 123.0(5) . .
C40 C37 C38 129.7(6) . .
C26 C27 H27A 109.5 . .
C26 C27 H27B 109.5 . .
H27A C27 H27B 109.5 . .
C26 C27 H27C 109.5 . .
H27A C27 H27C 109.5 . .
H27B C27 H27C 109.5 . .
N14 C50 C52 107.1(5) . .
N14 C50 C51 122.1(7) . .
C52 C50 C51 130.8(6) . .
C14 C16 N4 109.5(5) . .
C14 C16 C17 133.2(5) . .
N4 C16 C17 116.8(5) . .
N3 C6 C7 112.3(5) . .
N3 C6 H6A 109.1 . .
C7 C6 H6A 109.1 . .
N3 C6 H6B 109.1 . .
C7 C6 H6B 109.1 . .
H6A C6 H6B 107.9 . .
N12 C42 C43 111.8(5) . .
N12 C42 H42A 109.3 . .
C43 C42 H42A 109.3 . .
N12 C42 H42B 109.3 . .
C43 C42 H42B 109.3 . .
H42A C42 H42B 107.9 . .
C31 C36 C35 120.3(6) . .
C31 C36 H36 119.8 . .
C35 C36 H36 119.8 . .
C23 C22 C21 122.6(6) . .
C23 C22 Br3 119.2(5) . .
C21 C22 Br3 118.2(5) . .
C22 C21 C20 117.9(6) . .
C22 C21 H21 121.1 . .
C20 C21 H21 121.1 . .
N12 C41 C40 118.1(5) . .
N12 C41 H41 121.0 . .
C40 C41 H41 121.0 . .
N3 C5 C4 118.7(5) . .
N3 C5 H5 120.7 . .
C4 C5 H5 120.7 . .
C64 C62 N17 106.5(5) . .
C64 C62 C63 130.8(6) . .
N17 C62 C63 122.7(6) . .
N6 C17 C16 118.6(5) . .
N6 C17 H17 120.7 . .
C16 C17 H17 120.7 . .
N16 C64 C62 109.7(5) . .
N16 C64 C65 116.8(6) . .
C62 C64 C65 132.8(6) . .
C14 C15 H15A 109.5 . .
C14 C15 H15B 109.5 . .
H15A C15 H15B 109.5 . .
C14 C15 H15C 109.5 . .
H15A C15 H15C 109.5 . .
H15B C15 H15C 109.5 . .
C22 C23 C24 118.1(6) . .
C22 C23 H23 121.0 . .
C24 C23 H23 121.0 . .
C21 C20 C19 121.1(6) . .
C21 C20 H20 119.5 . .
C19 C20 H20 119.5 . .
C2 C3 H3A 109.5 . .
C2 C3 H3B 109.5 . .
H3A C3 H3B 109.5 . .
C2 C3 H3C 109.5 . .
H3A C3 H3C 109.5 . .
H3B C3 H3C 109.5 . .
C32 C31 C36 118.8(6) . .
C32 C31 C30 121.4(6) . .
C36 C31 C30 119.8(6) . .
C33 C34 C35 122.4(6) . .
C33 C34 Br2 120.6(5) . .
C35 C34 Br2 116.9(6) . .
N18 C65 C64 117.1(6) . .
N18 C65 H65 121.4 . .
C64 C65 H65 121.4 . .
C37 C38 H38A 109.5 . .
C37 C38 H38B 109.5 . .
H38A C38 H38B 109.5 . .
C37 C38 H38C 109.5 . .
H38A C38 H38C 109.5 . .
H38B C38 H38C 109.5 . .
C7 C12 C11 120.1(7) . .
C7 C12 H12 120.0 . .
C11 C12 H12 120.0 . .
C9 C10 C11 122.3(7) . .
C9 C10 Br1 119.4(6) . .
C11 C10 Br1 118.3(5) . .
C34 C35 C36 118.1(7) . .
C34 C35 H35 120.9 . .
C36 C35 H35 120.9 . .
C71 C72 C67 121.1(7) . .
C71 C72 H72 119.4 . .
C67 C72 H72 119.4 . .
N9 C30 C31 111.1(5) . .
N9 C30 H30A 109.4 . .
C31 C30 H30A 109.4 . .
N9 C30 H30B 109.4 . .
C31 C30 H30B 109.4 . .
H30A C30 H30B 108.0 . .
C24 C19 C20 119.2(6) . .
C24 C19 C18 120.6(6) . .
C20 C19 C18 120.2(6) . .
C10 C11 C12 118.8(6) . .
C10 C11 H11 120.6 . .
C12 C11 H11 120.6 . .
N18 C66 C67 113.0(5) . .
N18 C66 H66A 109.0 . .
C67 C66 H66A 109.0 . .
N18 C66 H66B 109.0 . .
C67 C66 H66B 109.0 . .
H66A C66 H66B 107.8 . .
C47 C48 C43 122.3(6) . .
C47 C48 H48 118.8 . .
C43 C48 H48 118.8 . .
N13 C52 C50 109.0(5) . .
N13 C52 C53 116.6(6) . .
C50 C52 C53 133.8(6) . .
C45 C44 C43 121.3(7) . .
C45 C44 H44 119.4 . .
C43 C44 H44 119.4 . .
C10 C9 C8 118.4(7) . .
C10 C9 H9 120.8 . .
C8 C9 H9 120.8 . .
C46 C47 C48 118.3(7) . .
C46 C47 H47 120.9 . .
C48 C47 H47 120.9 . .
C33 C32 C31 121.4(7) . .
C33 C32 H32 119.3 . .
C31 C32 H32 119.3 . .
C8 C7 C12 119.3(6) . .
C8 C7 C6 121.3(6) . .
C12 C7 C6 119.4(6) . .
N15 C53 C52 118.9(6) . .
N15 C53 H53 120.5 . .
C52 C53 H53 120.5 . .
C47 C46 C45 121.7(8) . .
C47 C46 Br5 118.7(7) . .
C45 C46 Br5 119.6(6) . .
C50 C51 H51A 109.5 . .
C50 C51 H51B 109.5 . .
H51A C51 H51B 109.5 . .
C50 C51 H51C 109.5 . .
H51A C51 H51C 109.5 . .
H51B C51 H51C 109.5 . .
C19 C24 C23 121.2(6) . .
C19 C24 H24 119.4 . .
C23 C24 H24 119.4 . .
C7 C8 C9 121.0(6) . .
C7 C8 H8 119.5 . .
C9 C8 H8 119.5 . .
N6 C18 C19 113.1(5) . .
N6 C18 H18A 109.0 . .
C19 C18 H18A 109.0 . .
N6 C18 H18B 109.0 . .
C19 C18 H18B 109.0 . .
H18A C18 H18B 107.8 . .
C46 C45 C44 119.2(7) . .
C46 C45 H45 120.4 . .
C44 C45 H45 120.4 . .
C62 C63 H63A 109.5 . .
C62 C63 H63B 109.5 . .
H63A C63 H63B 109.5 . .
C62 C63 H63C 109.5 . .
H63A C63 H63C 109.5 . .
H63B C63 H63C 109.5 . .
C68 C69 C70 118.8(7) . .
C68 C69 H69 120.6 . .
C70 C69 H69 120.6 . .
C69 C70 C71 121.7(7) . .
C69 C70 Br7 118.6(6) . .
C71 C70 Br7 119.7(6) . .
C34 C33 C32 118.9(6) . .
C34 C33 H33 120.5 . .
C32 C33 H33 120.5 . .
C69 C68 C67 121.4(7) . .
C69 C68 H68 119.3 . .
C67 C68 H68 119.3 . .
N15 C54 C55 115.0(6) . .
N15 C54 H54A 108.5 . .
C55 C54 H54A 108.5 . .
N15 C54 H54B 108.5 . .
C55 C54 H54B 108.5 . .
H54A C54 H54B 107.5 . .
C68 C67 C72 118.8(7) . .
C68 C67 C66 120.3(7) . .
C72 C67 C66 120.8(6) . .
C72 C71 C70 118.1(7) . .
C72 C71 H71 120.9 . .
C70 C71 H71 120.9 . .
C57 C58 C59 122.3(9) . .
C57 C58 Br6 117.9(8) . .
C59 C58 Br6 119.7(8) . .
C58 C59 C60 118.5(10) . .
C58 C59 H59 120.7 . .
C60 C59 H59 120.7 . .
C58 C57 C56 118.6(10) . .
C58 C57 H57 120.7 . .
C56 C57 H57 120.7 . .
C56 C55 C60 119.4(9) . .
C56 C55 C54 118.7(8) . .
C60 C55 C54 121.9(8) . .
C55 C56 C57 120.9(10) . .
C55 C56 H56 119.6 . .
C57 C56 H56 119.6 . .
C55 C60 C59 120.3(10) . .
C55 C60 H60 119.8 . .
C59 C60 H60 119.8 . .
C1 N1 C4 104.9(4) . .
C1 N1 Ni1 142.5(4) . .
C4 N1 Ni1 112.7(4) . .
C1 N2 C2 104.8(5) . .
C1 N2 Ni2 125.2(4) . 2_755
C2 N2 Ni2 129.7(4) . 2_755
C5 N3 C6 119.1(5) . .
C5 N3 Ni1 112.0(4) . .
C6 N3 Ni1 128.8(4) . .
C13 N4 C16 104.3(5) . .
C13 N4 Ni1 142.7(4) . .
C16 N4 Ni1 112.9(4) . .
C13 N5 C14 104.8(5) . .
C13 N5 Ni4 124.5(4) . 2_755
C14 N5 Ni4 130.1(4) . 2_755
C17 N6 C18 117.7(5) . .
C17 N6 Ni1 112.1(4) . .
C18 N6 Ni1 130.2(4) . .
C25 N7 C28 104.6(4) . .
C25 N7 Ni1 142.6(4) . .
C28 N7 Ni1 112.7(4) . .
C25 N8 C26 104.8(4) . .
C25 N8 Ni2 123.8(4) . .
C26 N8 Ni2 130.8(4) . .
N9 C29 C28 117.9(6) . .
N9 C29 H29 121.0 . .
C28 C29 H29 121.0 . .
C37 N10 C39 105.5(5) . .
C37 N10 Ni2 130.4(4) . .
C39 N10 Ni2 123.6(4) . .
C39 N11 C40 105.8(5) . .
C39 N11 Ni3 141.3(4) . .
C40 N11 Ni3 112.8(4) . .
C41 N12 C42 118.6(5) . .
C41 N12 Ni3 112.8(4) . .
C42 N12 Ni3 128.6(4) . .
C49 N13 C52 105.4(5) . .
C49 N13 Ni3 141.7(4) . .
C52 N13 Ni3 112.8(4) . .
C49 N14 C50 104.7(5) . .
C49 N14 Ni4 124.0(4) . 2_755
C50 N14 Ni4 130.7(4) . 2_755
C53 N15 C54 118.7(6) . .
C53 N15 Ni3 111.5(4) . .
C54 N15 Ni3 129.7(6) . .
C61 N16 C64 105.2(5) . .
C61 N16 Ni3 141.4(4) . .
C64 N16 Ni3 113.2(4) . .
C61 N17 C62 105.7(5) . .
C61 N17 Ni4 123.2(4) . .
C62 N17 Ni4 130.8(4) . .
C65 N18 C66 117.8(6) . .
C65 N18 Ni3 113.4(4) . .
C66 N18 Ni3 128.8(5) . .

loop_
_geom_bond_atom_site_label_1
_geom_bond_atom_site_label_2
_geom_bond_distance
_geom_bond_site_symmetry_2
Ni1 N7 2.041(5) .
Ni1 N4 2.050(5) .
Ni1 N1 2.059(5) .
Ni1 N9 2.123(5) .
Ni1 N3 2.155(5) .
Ni1 N6 2.161(5) .
Ni2 N10 1.982(5) .
Ni2 N2 1.983(5) 2_755
Ni2 N8 1.984(5) .
Ni2 Br4 2.3422(14) .
Ni3 N13 2.040(5) .
Ni3 N11 2.043(5) .
Ni3 N16 2.045(5) .
Ni3 N12 2.119(5) .
Ni3 N18 2.124(5) .
Ni3 N15 2.153(6) .
Ni4 N17 1.977(5) .
Ni4 N5 1.979(5) 2_755
Ni4 N14 1.982(5) 2_755
Ni4 Br8 2.3917(15) .
Br1 C10 1.911(7) .
Br2 C34 1.908(7) .
Br3 C22 1.906(7) .
Br5 C46 1.903(9) .
Br6 C58 1.913(9) .
Br7 C70 1.897(8) .
C43 C44 1.396(9) .
C43 C48 1.404(10) .
C43 C42 1.494(11) .
C39 N11 1.323(8) .
C39 N10 1.371(7) .
C39 H39 0.9300 .
C61 N16 1.319(7) .
C61 N17 1.356(8) .
C61 H61 0.9300 .
C25 N7 1.322(7) .
C25 N8 1.361(7) .
C25 H25 0.9300 .
C26 N8 1.365(8) .
C26 C28 1.375(8) .
C26 C27 1.501(8) .
N9 C29 1.284(8) .
N9 C30 1.469(7) .
C49 N13 1.309(8) .
C49 N14 1.362(8) .
C49 H49 0.9300 .
C40 N11 1.372(7) .
C40 C37 1.394(9) .
C40 C41 1.426(9) .
C13 N4 1.321(8) .
C13 N5 1.364(8) .
C13 H13 0.9300 .
C28 N7 1.381(7) .
C28 C29 1.428(8) .
C1 N1 1.323(7) .
C1 N2 1.367(7) .
C1 H1 0.9300 .
C4 N1 1.370(7) .
C4 C2 1.390(8) .
C4 C5 1.437(8) .
C2 N2 1.376(7) .
C2 C3 1.478(8) .
C14 N5 1.371(7) .
C14 C16 1.374(9) .
C14 C15 1.493(8) .
C37 N10 1.368(8) .
C37 C38 1.489(8) .
C27 H27A 0.9600 .
C27 H27B 0.9600 .
C27 H27C 0.9600 .
C50 N14 1.380(8) .
C50 C52 1.385(10) .
C50 C51 1.468(9) .
C16 N4 1.380(7) .
C16 C17 1.443(8) .
C6 N3 1.451(8) .
C6 C7 1.520(9) .
C6 H6A 0.9700 .
C6 H6B 0.9700 .
C42 N12 1.458(8) .
C42 H42A 0.9700 .
C42 H42B 0.9700 .
C36 C31 1.386(10) .
C36 C35 1.415(10) .
C36 H36 0.9300 .
C22 C23 1.379(10) .
C22 C21 1.380(9) .
C21 C20 1.391(9) .
C21 H21 0.9300 .
C41 N12 1.290(8) .
C41 H41 0.9300 .
C5 N3 1.282(8) .
C5 H5 0.9300 .
C62 C64 1.375(9) .
C62 N17 1.379(8) .
C62 C63 1.480(9) .
C17 N6 1.279(8) .
C17 H17 0.9300 .
C64 N16 1.372(8) .
C64 C65 1.445(8) .
C15 H15A 0.9600 .
C15 H15B 0.9600 .
C15 H15C 0.9600 .
C23 C24 1.397(11) .
C23 H23 0.9300 .
C20 C19 1.393(9) .
C20 H20 0.9300 .
C3 H3A 0.9600 .
C3 H3B 0.9600 .
C3 H3C 0.9600 .
C31 C32 1.381(10) .
C31 C30 1.521(9) .
C34 C33 1.366(11) .
C34 C35 1.367(11) .
C65 N18 1.293(9) .
C65 H65 0.9300 .
C38 H38A 0.9600 .
C38 H38B 0.9600 .
C38 H38C 0.9600 .
C12 C7 1.396(9) .
C12 C11 1.401(10) .
C12 H12 0.9300 .
C10 C9 1.367(11) .
C10 C11 1.383(11) .
C35 H35 0.9300 .
C72 C71 1.379(10) .
C72 C67 1.396(10) .
C72 H72 0.9300 .
C30 H30A 0.9700 .
C30 H30B 0.9700 .
C19 C24 1.372(9) .
C19 C18 1.528(9) .
C11 H11 0.9300 .
C66 N18 1.458(7) .
C66 C67 1.522(10) .
C66 H66A 0.9700 .
C66 H66B 0.9700 .
C48 C47 1.385(11) .
C48 H48 0.9300 .
C52 N13 1.373(8) .
C52 C53 1.442(9) .
C44 C45 1.388(12) .
C44 H44 0.9300 .
C9 C8 1.405(10) .
C9 H9 0.9300 .
C47 C46 1.376(11) .
C47 H47 0.9300 .
C32 C33 1.379(11) .
C32 H32 0.9300 .
C7 C8 1.384(10) .
C53 N15 1.276(10) .
C53 H53 0.9300 .
C46 C45 1.385(12) .
C51 H51A 0.9600 .
C51 H51B 0.9600 .
C51 H51C 0.9600 .
C24 H24 0.9300 .
C8 H8 0.9300 .
C18 N6 1.463(7) .
C18 H18A 0.9700 .
C18 H18B 0.9700 .
C45 H45 0.9300 .
C63 H63A 0.9600 .
C63 H63B 0.9600 .
C63 H63C 0.9600 .
C69 C68 1.377(12) .
C69 C70 1.377(13) .
C69 H69 0.9300 .
C70 C71 1.398(12) .
C33 H33 0.9300 .
C68 C67 1.383(11) .
C68 H68 0.9300 .
C54 N15 1.468(8) .
C54 C55 1.541(11) .
C54 H54A 0.9700 .
C54 H54B 0.9700 .
C71 H71 0.9300 .
C58 C57 1.369(16) .
C58 C59 1.372(17) .
C59 C60 1.400(14) .
C59 H59 0.9300 .
C57 C56 1.404(13) .
C57 H57 0.9300 .
C55 C56 1.368(13) .
C55 C60 1.397(14) .
C56 H56 0.9300 .
C60 H60 0.9300 .
N2 Ni2 1.983(5) 2_755
N5 Ni4 1.979(5) 2_755
C29 H29 0.9300 .
N14 Ni4 1.982(5) 2_755

loop_
_platon_squeeze_void_nr
_platon_squeeze_void_average_x
_platon_squeeze_void_average_y
_platon_squeeze_void_average_z
_platon_squeeze_void_volume
_platon_squeeze_void_count_electrons
_platon_squeeze_void_content
1 0.210 0.750 -0.040 1969 462 ' '
2 0.710 0.250 -0.040 1969 462 ' '
3 0.500 0.213 0.250 69 19 ' '
4 1.000 0.713 0.250 69 19 ' '
5 0.500 0.787 0.750 69 19 ' '
6 1.000 0.287 0.750 69 19 ' '
